data_7026072
loop_
_publ_author_name
'Sengupta, Oindrila'
'Gole, Bappaditya'
'Mukherjee, Sandip'
'Mukherjee, Partha Sarathi'

_publ_section_title
;
 A series of transition metal-azido extended complexes with various
 anionic and neutral co-ligands: synthesis, structure and their distinct
 magnetic behavior.
;
_journal_issue 32
_journal_name_full 'Dalton transactions (Cambridge, England : 2003)'
_journal_page_first 7451
_journal_page_last 7465
_journal_paper_doi 10.1039/c0dt00181c
_journal_volume 39
_journal_year 2010
_chemical_formula_moiety 'C5 H5 Co1 N5 O3 '
_chemical_formula_sum 'C5 H5 Co N5 O3'
_chemical_formula_weight 242.07
_chemical_name_systematic
;
?
;
_space_group_IT_number 2
_symmetry_cell_setting triclinic
_symmetry_space_group_name_Hall '-P 1'
_symmetry_space_group_name_H-M 'P -1'
_atom_sites_solution_hydrogens geom
_atom_sites_solution_primary direct
_atom_sites_solution_secondary difmap
_audit_creation_method SHELXL-97
_cell_angle_alpha 103.861(7)
_cell_angle_beta 95.840(7)
_cell_angle_gamma 102.916(7)
_cell_formula_units_Z 2
_cell_length_a 7.0638(6)
_cell_length_b 7.1293(6)
_cell_length_c 8.1458(6)
_cell_measurement_reflns_used 271
_cell_measurement_temperature 150(2)
_cell_measurement_theta_max 30.00
_cell_measurement_theta_min 2.61
_cell_volume 382.94(6)
_computing_cell_refinement 'Crysalis, Oxford Diffraction'
_computing_data_collection 'Crysalis, Oxford Diffraction'
_computing_data_reduction 'Crysalis, Oxford Diffraction'
_computing_molecular_graphics PLATON(Spek,2004)
_computing_structure_refinement 'SHELXL-97 (Sheldrick, 1997)'
_computing_structure_solution 'SHELXS-97 (Sheldrick, 1997)'
_diffrn_ambient_temperature 150(2)
_diffrn_measured_fraction_theta_full 0.956
_diffrn_measured_fraction_theta_max 0.956
_diffrn_measurement_device 'Oxford Diffaction X-Calibur System'
_diffrn_measurement_method '321 frames, counting time 10 s.'
_diffrn_radiation_monochromator graphite
_diffrn_radiation_source 'fine-focus sealed tube'
_diffrn_radiation_type MoK\a
_diffrn_radiation_wavelength 0.71073
_diffrn_reflns_av_R_equivalents 0.0146
_diffrn_reflns_av_sigmaI/netI 0.0407
_diffrn_reflns_limit_h_max 9
_diffrn_reflns_limit_h_min -7
_diffrn_reflns_limit_k_max 8
_diffrn_reflns_limit_k_min -10
_diffrn_reflns_limit_l_max 11
_diffrn_reflns_limit_l_min -11
_diffrn_reflns_number 2711
_diffrn_reflns_theta_full 30.00
_diffrn_reflns_theta_max 30.00
_diffrn_reflns_theta_min 2.61
_diffrn_standards_decay_% n/a
_diffrn_standards_interval_count n/a
_diffrn_standards_interval_time n/a
_diffrn_standards_number n/a
_exptl_absorpt_coefficient_mu 2.228
_exptl_absorpt_correction_T_max 1.000
_exptl_absorpt_correction_T_min 0.799
_exptl_absorpt_correction_type empirical
_exptl_absorpt_process_details 'ABSPACK, Oxford Diffraction Ltd'
_exptl_crystal_colour brown
_exptl_crystal_density_diffrn 2.099
_exptl_crystal_density_method 'not measured'
_exptl_crystal_description plate
_exptl_crystal_F_000 242
_exptl_crystal_size_max 0.19
_exptl_crystal_size_mid 0.17
_exptl_crystal_size_min 0.02
_refine_diff_density_max 1.461
_refine_diff_density_min -0.775
_refine_diff_density_rms 0.142
_refine_ls_extinction_method none
_refine_ls_goodness_of_fit_ref 1.067
_refine_ls_hydrogen_treatment mixed
_refine_ls_matrix_type full
_refine_ls_number_parameters 133
_refine_ls_number_reflns 2131
_refine_ls_number_restraints 3
_refine_ls_restrained_S_all 1.067
_refine_ls_R_factor_all 0.0544
_refine_ls_R_factor_gt 0.0427
_refine_ls_shift/su_max 0.000
_refine_ls_shift/su_mean 0.000
_refine_ls_structure_factor_coef Fsqd
_refine_ls_weighting_details
;
_refine_ls_weighting_details
w=1/[\s^2^(Fo^2^)+(0.0876P)^2^+0.0000P] where P=(Fo^2^+2Fc^2^)/3
;
_refine_ls_weighting_scheme calc
_refine_ls_wR_factor_gt 0.1299
_refine_ls_wR_factor_ref 0.1337
_reflns_number_gt 1730
_reflns_number_total 2131
_reflns_threshold_expression >2sigma(I)
_cod_data_source_file c0dt00181c.txt
_cod_data_source_block complex1
_cod_original_formula_sum 'C5 H5 Co1 N5 O3 '
_cod_database_code 7026072

loop_
_symmetry_equiv_pos_as_xyz
'x, y, z'
'-x, -y, -z'

loop_
_atom_site_label
_atom_site_type_symbol
_atom_site_fract_x
_atom_site_fract_y
_atom_site_fract_z
_atom_site_U_iso_or_equiv
_atom_site_adp_type
_atom_site_occupancy
_atom_site_symmetry_multiplicity
_atom_site_calc_flag
_atom_site_refinement_flags
Co1 Co 0.44325(6) 0.46333(7) 0.28597(6) 0.01756(16) Uani 1 1 d .
O1 O 0.4069(3) 0.6864(4) 0.1668(3) 0.0222(5) Uani 1 1 d .
C1 C 0.2393(5) 0.7257(5) 0.1576(4) 0.0190(6) Uani 1 1 d .
C2 C 0.0828(5) 0.5891(5) 0.2194(4) 0.0178(6) Uani 1 1 d .
C3 C -0.1100(5) 0.6068(5) 0.2169(4) 0.0190(6) Uani 1 1 d .
H3 H -0.1433 0.7135 0.1848 0.023 Uiso 1 1 calc R
N5 N -0.2486(4) 0.4731(5) 0.2599(4) 0.0195(6) Uani 1 1 d .
C4 C -0.1940(5) 0.3205(6) 0.3003(5) 0.0235(7) Uani 1 1 d .
H4 H -0.2887 0.2209 0.3235 0.028 Uiso 1 1 calc R
C5 C -0.0023(5) 0.3047(6) 0.3090(5) 0.0232(7) Uani 1 1 d .
H5 H 0.0304 0.1980 0.3413 0.028 Uiso 1 1 calc R
N4 N 0.1368(4) 0.4415(4) 0.2713(4) 0.0182(6) Uani 1 1 d .
N1 N 0.5539(4) 0.6969(4) 0.5244(4) 0.0214(6) Uani 1 1 d .
N2 N 0.6569(4) 0.8505(5) 0.5119(4) 0.0216(6) Uani 1 1 d .
N3 N 0.7542(6) 0.9936(6) 0.4957(5) 0.0392(9) Uani 1 1 d .
O3W O 0.3702(4) 0.2201(4) 0.0694(4) 0.0284(6) Uani 1 1 d D
H3B H 0.332(6) 0.107(4) 0.086(6) 0.034 Uiso 1 1 d D
H3A H 0.447(6) 0.222(6) -0.004(5) 0.034 Uiso 1 1 d D
O2 O 0.1921(4) 0.8556(4) 0.0998(4) 0.0292(6) Uani 1 1 d .

loop_
_atom_site_aniso_label
_atom_site_aniso_U_11
_atom_site_aniso_U_22
_atom_site_aniso_U_33
_atom_site_aniso_U_23
_atom_site_aniso_U_13
_atom_site_aniso_U_12
Co1 0.0134(2) 0.0229(3) 0.0204(2) 0.01066(18) 0.00558(15) 0.00610(16)
O1 0.0164(11) 0.0303(13) 0.0240(12) 0.0135(11) 0.0070(9) 0.0063(10)
C1 0.0201(14) 0.0198(16) 0.0179(15) 0.0078(13) 0.0055(12) 0.0032(12)
C2 0.0174(14) 0.0206(15) 0.0171(15) 0.0076(13) 0.0040(11) 0.0049(12)
C3 0.0174(14) 0.0217(16) 0.0222(15) 0.0098(13) 0.0066(12) 0.0079(12)
N5 0.0145(12) 0.0268(15) 0.0209(13) 0.0094(12) 0.0079(10) 0.0075(11)
C4 0.0163(14) 0.0271(18) 0.0328(19) 0.0150(15) 0.0108(13) 0.0063(13)
C5 0.0184(15) 0.0254(18) 0.0334(19) 0.0158(15) 0.0090(13) 0.0101(13)
N4 0.0126(12) 0.0229(14) 0.0230(14) 0.0108(12) 0.0060(10) 0.0058(10)
N1 0.0231(14) 0.0239(15) 0.0200(13) 0.0103(12) 0.0046(11) 0.0063(12)
N2 0.0236(14) 0.0235(15) 0.0214(14) 0.0099(12) 0.0063(11) 0.0083(12)
N3 0.041(2) 0.0294(18) 0.046(2) 0.0186(17) 0.0026(16) -0.0011(15)
O3W 0.0323(14) 0.0246(13) 0.0284(14) 0.0081(11) 0.0170(11) 0.0013(11)
O2 0.0291(13) 0.0277(14) 0.0377(15) 0.0194(12) 0.0096(11) 0.0080(11)

loop_
_atom_type_symbol
_atom_type_description
_atom_type_scat_dispersion_real
_atom_type_scat_dispersion_imag
_atom_type_scat_source
C C 0.0033 0.0016 'International Tables Vol C Tables 4.2.6.8 and 6.1.1.4'
H H 0.0000 0.0000 'International Tables Vol C Tables 4.2.6.8 and 6.1.1.4'
O O 0.0106 0.0060 'International Tables Vol C Tables 4.2.6.8 and 6.1.1.4'
S S 0.1246 0.1234 'International Tables Vol C Tables 4.2.6.8 and 6.1.1.4'
Co Co 0.3494 0.9721 'International Tables Vol C Tables 4.2.6.8 and 6.1.1.4'
N N 0.0061 0.0033 'International Tables Vol C Tables 4.2.6.8 and 6.1.1.4'

loop_
_geom_angle_atom_site_label_1
_geom_angle_atom_site_label_2
_geom_angle_atom_site_label_3
_geom_angle
_geom_angle_site_symmetry_1
_geom_angle_site_symmetry_3
O3W Co1 O1 98.64(11) . .
O3W Co1 N4 87.02(11) . .
O1 Co1 N4 77.34(10) . .
O3W Co1 N1 98.23(12) . 2_666
O1 Co1 N1 160.04(11) . 2_666
N4 Co1 N1 92.99(11) . 2_666
O3W Co1 N1 171.32(11) . .
O1 Co1 N1 88.06(10) . .
N4 Co1 N1 99.91(11) . .
N1 Co1 N1 76.32(13) 2_666 .
O3W Co1 N5 86.19(11) . 1_655
O1 Co1 N5 98.81(10) . 1_655
N4 Co1 N5 171.60(10) . 1_655
N1 Co1 N5 92.86(11) 2_666 1_655
N1 Co1 N5 87.33(11) . 1_655
C1 O1 Co1 117.5(2) . .
O2 C1 O1 127.1(3) . .
O2 C1 C2 118.0(3) . .
O1 C1 C2 114.8(3) . .
N4 C2 C3 120.6(3) . .
N4 C2 C1 116.2(3) . .
C3 C2 C1 123.1(3) . .
N5 C3 C2 121.3(3) . .
N5 C3 H3 119.3 . .
C2 C3 H3 119.3 . .
C4 N5 C3 116.7(3) . .
C4 N5 Co1 111.9(2) . 1_455
C3 N5 Co1 131.3(2) . 1_455
N5 C4 C5 122.5(3) . .
N5 C4 H4 118.8 . .
C5 C4 H4 118.8 . .
N4 C5 C4 120.6(3) . .
N4 C5 H5 119.7 . .
C4 C5 H5 119.7 . .
C5 N4 C2 118.0(3) . .
C5 N4 Co1 128.7(2) . .
C2 N4 Co1 113.3(2) . .
N2 N1 Co1 133.3(2) . 2_666
N2 N1 Co1 115.5(2) . .
Co1 N1 Co1 103.68(13) 2_666 .
N3 N2 N1 178.2(4) . .
Co1 O3W H3B 116(3) . .
Co1 O3W H3A 116(3) . .
H3B O3W H3A 113(3) . .

loop_
_geom_bond_atom_site_label_1
_geom_bond_atom_site_label_2
_geom_bond_distance
_geom_bond_site_symmetry_2
Co1 O3W 2.082(3) .
Co1 O1 2.100(2) .
Co1 N4 2.124(3) .
Co1 N1 2.131(3) 2_666
Co1 N1 2.172(3) .
Co1 N5 2.196(3) 1_655
O1 C1 1.275(4) .
C1 O2 1.227(4) .
C1 C2 1.514(4) .
C2 N4 1.338(4) .
C2 C3 1.395(4) .
C3 N5 1.343(4) .
C3 H3 0.9300 .
N5 C4 1.331(4) .
N5 Co1 2.196(3) 1_455
C4 C5 1.380(5) .
C4 H4 0.9300 .
C5 N4 1.337(4) .
C5 H5 0.9300 .
N1 N2 1.205(4) .
N1 Co1 2.131(3) 2_666
N2 N3 1.140(5) .
O3W H3B 0.841(18) .
O3W H3A 0.846(18) .
